data_7054820
loop_
_publ_author_name
'Shima, Takanori'
'Yanagi, Takako'
'Hou, Zhaomin'

_publ_section_title
;
 Rare-earth--iridium heterobimetallic complexes with bridging imido and
 silylmethyl ligands: synthesis, structure and reactivity
;
_journal_issue 10
_journal_name_full 'New J. Chem.'
_journal_page_first 7608
_journal_paper_doi 10.1039/C5NJ00598A
_journal_volume 39
_journal_year 2015
_chemical_formula_sum 'C45 H62 Ir Lu N3 Si'
_chemical_formula_weight 1040.24
_chemical_name_systematic
; 
 ? 
;
_space_group_IT_number 15
_symmetry_cell_setting monoclinic
_symmetry_space_group_name_Hall '-C 2yc'
_symmetry_space_group_name_H-M 'C 1 2/c 1'
_atom_sites_solution_hydrogens geom
_atom_sites_solution_primary direct
_atom_sites_solution_secondary difmap
_audit_creation_method SHELXL-97
_audit_update_record
;
2013-09-20 deposited with the CCDC.
2015-04-22 downloaded from the CCDC.
;
_cell_angle_alpha 90.00
_cell_angle_beta 90.619(11)
_cell_angle_gamma 90.00
_cell_formula_units_Z 8
_cell_length_a 46.05(3)
_cell_length_b 9.620(6)
_cell_length_c 19.635(13)
_cell_measurement_reflns_used 24115
_cell_measurement_temperature 173(2)
_cell_measurement_theta_max 26.24
_cell_measurement_theta_min 1.77
_cell_volume 8698(10)
_computing_structure_refinement 'SHELXL-97 (Sheldrick, 1997)'
_computing_structure_solution 'SHELXS-97 (Sheldrick, 1990)'
_diffrn_ambient_temperature 173(2)
_diffrn_measured_fraction_theta_full 0.984
_diffrn_measured_fraction_theta_max 0.984
_diffrn_radiation_monochromator graphite
_diffrn_radiation_source 'fine-focus sealed tube'
_diffrn_radiation_type MoK\a
_diffrn_radiation_wavelength 0.71073
_diffrn_reflns_av_R_equivalents 0.1608
_diffrn_reflns_av_sigmaI/netI 0.3188
_diffrn_reflns_limit_h_max 56
_diffrn_reflns_limit_h_min -56
_diffrn_reflns_limit_k_max 7
_diffrn_reflns_limit_k_min -11
_diffrn_reflns_limit_l_max 23
_diffrn_reflns_limit_l_min -24
_diffrn_reflns_number 24115
_diffrn_reflns_theta_full 26.24
_diffrn_reflns_theta_max 26.24
_diffrn_reflns_theta_min 1.77
_exptl_absorpt_coefficient_mu 5.374
_exptl_absorpt_correction_T_max 0.6156
_exptl_absorpt_correction_T_min 0.2224
_exptl_absorpt_correction_type multi-scan
_exptl_absorpt_process_details SADABS
_exptl_crystal_colour brown
_exptl_crystal_density_diffrn 1.589
_exptl_crystal_density_method 'not measured'
_exptl_crystal_description block
_exptl_crystal_F_000 4120
_exptl_crystal_size_max 0.40
_exptl_crystal_size_mid 0.10
_exptl_crystal_size_min 0.10
_refine_diff_density_max 1.687
_refine_diff_density_min -1.230
_refine_diff_density_rms 0.177
_refine_ls_extinction_method none
_refine_ls_goodness_of_fit_ref 0.885
_refine_ls_hydrogen_treatment constr
_refine_ls_matrix_type full
_refine_ls_number_parameters 391
_refine_ls_number_reflns 8632
_refine_ls_number_restraints 0
_refine_ls_restrained_S_all 0.885
_refine_ls_R_factor_all 0.1749
_refine_ls_R_factor_gt 0.0524
_refine_ls_shift/su_max 0.000
_refine_ls_shift/su_mean 0.000
_refine_ls_structure_factor_coef Fsqd
_refine_ls_weighting_details
; calc 
 [0.00000+1.00000exp(3.00(sin\q/\l)^2^)]/ 
   [\s^2^(Fo^2^)+0.0000+0.0000*P+(0.0000P)^2^+0.0000sin\q/\l] 
 where P = 0.33333Fo^2^ + 0.66667Fc^2^ 
;
_refine_ls_weighting_scheme calc
_refine_ls_wR_factor_gt 0.0809
_refine_ls_wR_factor_ref 0.1112
_reflns_number_gt 2888
_reflns_number_total 8632
_reflns_threshold_expression >2sigma(I)
_cod_data_source_file c5nj00598a2.cif
_cod_data_source_block 16073ts
_cod_depositor_comments
;
The following automatic conversions were performed:

'_symmetry_cell_setting' value 'Monoclinic' changed to 'monoclinic'
according to
/usr/data/users/saulius/crontab/automatic-downloads/rss-feeds/RSC/lib/dictionaries/cif_core.dic
dictionary named 'cif_core.dic' version 2.4.2 from 2011-04-26.

'_exptl_absorpt_correction_type' value 'Multi-scan' changed to
'multi-scan' according to
/usr/data/users/saulius/crontab/automatic-downloads/rss-feeds/RSC/lib/dictionaries/cif_core.dic
dictionary named 'cif_core.dic' version 2.4.2 from 2011-04-26.

Automatic conversion script
Id: cif_fix_values 3271 2015-04-21 07:52:19Z andrius 

 Adding full bibliography for 7054818--7054822.cif.
;
_cod_original_sg_symbol_H-M C2/c
_cod_database_code 7054820

loop_
_symmetry_equiv_pos_as_xyz
'x, y, z'
'-x, y, -z+1/2'
'x+1/2, y+1/2, z'
'-x+1/2, y+1/2, -z+1/2'
'-x, -y, -z'
'x, -y, z-1/2'
'-x+1/2, -y+1/2, -z'
'x+1/2, -y+1/2, z-1/2'

loop_
_atom_site_label
_atom_site_type_symbol
_atom_site_fract_x
_atom_site_fract_y
_atom_site_fract_z
_atom_site_U_iso_or_equiv
_atom_site_adp_type
_atom_site_occupancy
_atom_site_symmetry_multiplicity
_atom_site_calc_flag
_atom_site_refinement_flags
Ir1 Ir 0.181391(12) 0.20513(7) 0.36376(3) 0.03055(17) Uani 1 1 d .
Lu1 Lu 0.135703(13) 0.22025(8) 0.24391(3) 0.03272(19) Uani 1 1 d .
N1 N 0.0958(2) 0.1694(13) 0.2984(7) 0.048(4) Uani 1 1 d .
N2 N 0.1621(2) 0.3462(12) 0.3139(7) 0.038(4) Uani 1 1 d .
N3 N 0.1042(3) 0.3974(14) 0.2093(8) 0.057(5) Uani 1 1 d .
Si1 Si 0.11029(10) 0.0627(5) 0.3626(3) 0.0465(13) Uani 1 1 d .
C1 C 0.1493(3) 0.0488(15) 0.3381(7) 0.027(4) Uani 1 1 d .
C2 C 0.1078(3) 0.1311(15) 0.4520(7) 0.038(4) Uani 1 1 d .
H2A H 0.1169 0.2230 0.4546 0.058 Uiso 1 1 calc R
H2B H 0.1178 0.0673 0.4833 0.058 Uiso 1 1 calc R
H2C H 0.0873 0.1387 0.4647 0.058 Uiso 1 1 calc R
C3 C 0.0938(3) -0.1141(16) 0.3624(8) 0.059(6) Uani 1 1 d .
H3A H 0.0728 -0.1065 0.3689 0.089 Uiso 1 1 calc R
H3B H 0.1024 -0.1693 0.3995 0.089 Uiso 1 1 calc R
H3C H 0.0976 -0.1597 0.3188 0.089 Uiso 1 1 calc R
C4 C 0.0665(4) 0.208(2) 0.2955(9) 0.063(6) Uani 1 1 d .
C5 C 0.0486(4) 0.142(2) 0.2535(12) 0.106(9) Uani 1 1 d .
H5A H 0.0557 0.0685 0.2258 0.127 Uiso 1 1 calc R
H5B H 0.0287 0.1671 0.2511 0.127 Uiso 1 1 calc R
C6 C 0.0576(5) 0.335(2) 0.3421(12) 0.085(3) Uani 1 1 d .
C7 C 0.0765(5) 0.415(2) 0.3715(11) 0.085(3) Uani 1 1 d .
H7 H 0.0967 0.3967 0.3670 0.102 Uiso 1 1 calc R
C8 C 0.0671(4) 0.527(2) 0.4098(11) 0.085(3) Uani 1 1 d .
H8 H 0.0807 0.5861 0.4324 0.102 Uiso 1 1 calc R
C9 C 0.0382(4) 0.551(2) 0.4142(12) 0.085(3) Uani 1 1 d .
H9 H 0.0318 0.6293 0.4395 0.102 Uiso 1 1 calc R
C10 C 0.0189(5) 0.473(2) 0.3860(12) 0.085(3) Uani 1 1 d .
H10 H -0.0011 0.4890 0.3939 0.102 Uiso 1 1 calc R
C11 C 0.0277(4) 0.3631(19) 0.3432(11) 0.085(3) Uani 1 1 d .
H11 H 0.0142 0.3112 0.3166 0.102 Uiso 1 1 calc R
C12 C 0.1655(3) 0.5475(15) 0.3888(7) 0.041(4) Uani 1 1 d .
H12A H 0.1699 0.6469 0.3919 0.061 Uiso 1 1 calc R
H12B H 0.1780 0.4960 0.4206 0.061 Uiso 1 1 calc R
H12C H 0.1451 0.5323 0.4006 0.061 Uiso 1 1 calc R
C13 C 0.2015(3) 0.5201(16) 0.2977(9) 0.061(6) Uani 1 1 d .
H13A H 0.2045 0.4904 0.2505 0.092 Uiso 1 1 calc R
H13B H 0.2142 0.4661 0.3281 0.092 Uiso 1 1 calc R
H13C H 0.2062 0.6191 0.3021 0.092 Uiso 1 1 calc R
C14 C 0.1509(4) 0.5791(15) 0.2711(9) 0.059(5) Uani 1 1 d .
H14A H 0.1541 0.6786 0.2787 0.088 Uiso 1 1 calc R
H14B H 0.1306 0.5562 0.2814 0.088 Uiso 1 1 calc R
H14C H 0.1548 0.5564 0.2235 0.088 Uiso 1 1 calc R
C15 C 0.1707(4) 0.4969(18) 0.3166(8) 0.045(5) Uani 1 1 d .
C16 C 0.0867(4) 0.4789(19) 0.1884(9) 0.051(5) Uani 1 1 d .
C17 C 0.0676(5) 0.591(2) 0.1731(14) 0.096(4) Uani 1 1 d .
C18 C 0.0541(4) 0.664(2) 0.2213(14) 0.096(4) Uani 1 1 d .
H18 H 0.0572 0.6427 0.2681 0.115 Uiso 1 1 calc R
C19 C 0.0355(4) 0.771(2) 0.2018(13) 0.096(4) Uani 1 1 d .
H19 H 0.0260 0.8255 0.2351 0.115 Uiso 1 1 calc R
C20 C 0.0308(4) 0.797(2) 0.1317(13) 0.096(4) Uani 1 1 d .
H20 H 0.0177 0.8677 0.1173 0.115 Uiso 1 1 calc R
C21 C 0.0442(4) 0.726(2) 0.0890(13) 0.096(4) Uani 1 1 d .
H21 H 0.0420 0.7513 0.0425 0.115 Uiso 1 1 calc R
C22 C 0.0617(4) 0.614(2) 0.1035(14) 0.096(4) Uani 1 1 d .
H22 H 0.0693 0.5557 0.0689 0.115 Uiso 1 1 calc R
C23 C 0.1248(3) 0.1507(18) 0.1161(9) 0.046(5) Uani 1 1 d .
C24 C 0.1368(3) 0.0345(16) 0.1454(8) 0.035(4) Uani 1 1 d .
C25 C 0.1663(3) 0.0664(16) 0.1614(7) 0.033(4) Uani 1 1 d .
C26 C 0.1715(3) 0.205(2) 0.1404(8) 0.051(5) Uani 1 1 d .
C27 C 0.1455(4) 0.2567(15) 0.1120(8) 0.042(4) Uani 1 1 d .
C28 C 0.0945(3) 0.1586(16) 0.0896(8) 0.051(5) Uani 1 1 d .
H28A H 0.0872 0.0646 0.0807 0.077 Uiso 1 1 calc R
H28B H 0.0941 0.2124 0.0472 0.077 Uiso 1 1 calc R
H28C H 0.0822 0.2041 0.1234 0.077 Uiso 1 1 calc R
C29 C 0.1227(3) -0.1013(15) 0.1587(8) 0.050(5) Uani 1 1 d .
H29A H 0.1017 -0.0878 0.1632 0.075 Uiso 1 1 calc R
H29B H 0.1306 -0.1411 0.2009 0.075 Uiso 1 1 calc R
H29C H 0.1265 -0.1646 0.1207 0.075 Uiso 1 1 calc R
C30 C 0.1897(3) -0.0323(18) 0.1873(8) 0.063(6) Uani 1 1 d .
H30A H 0.2016 -0.0633 0.1491 0.094 Uiso 1 1 calc R
H30B H 0.1806 -0.1130 0.2088 0.094 Uiso 1 1 calc R
H30C H 0.2021 0.0158 0.2207 0.094 Uiso 1 1 calc R
C31 C 0.2012(3) 0.274(2) 0.1421(9) 0.093(8) Uani 1 1 d .
H31A H 0.2074 0.2879 0.1895 0.139 Uiso 1 1 calc R
H31B H 0.2000 0.3644 0.1190 0.139 Uiso 1 1 calc R
H31C H 0.2152 0.2147 0.1188 0.139 Uiso 1 1 calc R
C32 C 0.1416(4) 0.3905(17) 0.0752(8) 0.064(6) Uani 1 1 d .
H32A H 0.1504 0.4659 0.1020 0.096 Uiso 1 1 calc R
H32B H 0.1208 0.4090 0.0687 0.096 Uiso 1 1 calc R
H32C H 0.1510 0.3850 0.0308 0.096 Uiso 1 1 calc R
C33 C 0.1966(3) 0.0663(17) 0.4512(8) 0.0344(18) Uani 1 1 d .
C34 C 0.1982(3) 0.2112(18) 0.4682(7) 0.0344(18) Uani 1 1 d .
C35 C 0.2188(3) 0.2764(17) 0.4290(7) 0.0344(18) Uani 1 1 d .
C36 C 0.2273(3) 0.1820(16) 0.3780(7) 0.0344(18) Uani 1 1 d .
C37 C 0.2151(3) 0.0528(17) 0.3906(7) 0.0344(18) Uani 1 1 d .
C38 C 0.1797(3) -0.0442(16) 0.4861(8) 0.052(5) Uani 1 1 d .
H38A H 0.1925 -0.0941 0.5180 0.078 Uiso 1 1 calc R
H38B H 0.1720 -0.1095 0.4521 0.078 Uiso 1 1 calc R
H38C H 0.1637 -0.0020 0.5110 0.078 Uiso 1 1 calc R
C39 C 0.1837(3) 0.2708(17) 0.5304(7) 0.052(5) Uani 1 1 d .
H39A H 0.1967 0.2610 0.5700 0.079 Uiso 1 1 calc R
H39B H 0.1656 0.2206 0.5388 0.079 Uiso 1 1 calc R
H39C H 0.1795 0.3694 0.5228 0.079 Uiso 1 1 calc R
C40 C 0.2334(4) 0.4131(17) 0.4456(9) 0.063(6) Uani 1 1 d .
H40A H 0.2465 0.4007 0.4848 0.094 Uiso 1 1 calc R
H40B H 0.2187 0.4827 0.4566 0.094 Uiso 1 1 calc R
H40C H 0.2446 0.4444 0.4063 0.094 Uiso 1 1 calc R
C41 C 0.2514(3) 0.2046(18) 0.3268(8) 0.057(5) Uani 1 1 d .
H41A H 0.2697 0.1677 0.3452 0.086 Uiso 1 1 calc R
H41B H 0.2535 0.3043 0.3178 0.086 Uiso 1 1 calc R
H41C H 0.2464 0.1564 0.2842 0.086 Uiso 1 1 calc R
C42 C 0.2212(3) -0.0825(16) 0.3605(8) 0.050(5) Uani 1 1 d .
H42A H 0.2183 -0.0773 0.3110 0.076 Uiso 1 1 calc R
H42B H 0.2079 -0.1520 0.3794 0.076 Uiso 1 1 calc R
H42C H 0.2413 -0.1090 0.3708 0.076 Uiso 1 1 calc R
C45 C 0.0260(4) 0.942(2) 0.4883(13) 0.078(7) Uani 1 1 d .
H45 H 0.0442 0.8993 0.4793 0.093 Uiso 1 1 calc R
C46 C 0.0099(4) 0.8906(19) 0.5408(11) 0.072(6) Uani 1 1 d .
H46 H 0.0172 0.8176 0.5687 0.086 Uiso 1 1 calc R
C47 C 0.0174(4) 1.0529(19) 0.4474(10) 0.056(5) Uani 1 1 d .
H47 H 0.0296 1.0886 0.4128 0.067 Uiso 1 1 calc R

loop_
_atom_site_aniso_label
_atom_site_aniso_U_11
_atom_site_aniso_U_22
_atom_site_aniso_U_33
_atom_site_aniso_U_23
_atom_site_aniso_U_13
_atom_site_aniso_U_12
Ir1 0.0270(3) 0.0329(4) 0.0319(4) -0.0005(4) 0.0052(3) 0.0006(4)
Lu1 0.0314(4) 0.0352(4) 0.0317(4) 0.0006(4) 0.0057(3) -0.0013(4)
N1 0.023(7) 0.044(10) 0.078(11) 0.000(8) 0.002(7) 0.010(6)
N2 0.021(7) 0.042(8) 0.051(9) -0.027(7) 0.001(6) 0.009(6)
N3 0.052(10) 0.037(10) 0.083(13) 0.001(9) 0.006(9) -0.019(8)
Si1 0.038(3) 0.051(3) 0.051(3) -0.004(3) 0.017(2) -0.009(2)
C1 0.020(8) 0.040(10) 0.021(9) -0.001(7) 0.010(7) 0.001(7)
C2 0.039(9) 0.047(11) 0.029(10) 0.010(8) 0.002(7) -0.003(8)
C3 0.080(13) 0.059(12) 0.040(12) -0.014(9) 0.033(10) -0.019(11)
C4 0.043(11) 0.082(15) 0.064(13) 0.022(13) -0.014(9) -0.033(12)
C5 0.034(12) 0.14(2) 0.14(2) -0.035(18) 0.020(14) -0.004(13)
C6 0.082(7) 0.059(7) 0.113(8) 0.010(5) 0.039(7) 0.006(5)
C7 0.082(7) 0.059(7) 0.113(8) 0.010(5) 0.039(7) 0.006(5)
C8 0.082(7) 0.059(7) 0.113(8) 0.010(5) 0.039(7) 0.006(5)
C9 0.082(7) 0.059(7) 0.113(8) 0.010(5) 0.039(7) 0.006(5)
C10 0.082(7) 0.059(7) 0.113(8) 0.010(5) 0.039(7) 0.006(5)
C11 0.082(7) 0.059(7) 0.113(8) 0.010(5) 0.039(7) 0.006(5)
C12 0.054(11) 0.033(10) 0.035(11) 0.000(8) 0.005(9) -0.002(8)
C13 0.088(15) 0.028(10) 0.070(15) -0.009(9) 0.039(12) -0.025(10)
C14 0.096(16) 0.016(9) 0.064(14) -0.006(9) -0.009(12) -0.006(10)
C15 0.055(12) 0.052(12) 0.030(11) -0.016(9) 0.010(9) 0.000(10)
C16 0.043(12) 0.057(14) 0.054(13) 0.025(11) 0.005(10) -0.014(10)
C17 0.062(6) 0.070(7) 0.155(11) 0.030(8) -0.005(7) 0.007(5)
C18 0.062(6) 0.070(7) 0.155(11) 0.030(8) -0.005(7) 0.007(5)
C19 0.062(6) 0.070(7) 0.155(11) 0.030(8) -0.005(7) 0.007(5)
C20 0.062(6) 0.070(7) 0.155(11) 0.030(8) -0.005(7) 0.007(5)
C21 0.062(6) 0.070(7) 0.155(11) 0.030(8) -0.005(7) 0.007(5)
C22 0.062(6) 0.070(7) 0.155(11) 0.030(8) -0.005(7) 0.007(5)
C23 0.039(10) 0.052(12) 0.048(12) -0.008(9) -0.002(9) -0.003(9)
C24 0.030(9) 0.041(11) 0.034(10) -0.004(8) -0.003(7) 0.001(8)
C25 0.033(9) 0.050(11) 0.015(9) -0.006(8) 0.004(7) -0.003(8)
C26 0.050(10) 0.066(12) 0.039(11) -0.011(11) 0.024(8) -0.027(11)
C27 0.070(12) 0.030(11) 0.025(9) -0.011(7) 0.012(8) -0.005(9)
C28 0.058(11) 0.059(13) 0.037(11) -0.017(9) -0.009(9) 0.003(9)
C29 0.051(11) 0.042(11) 0.058(13) -0.018(9) 0.028(9) -0.026(9)
C30 0.050(11) 0.097(16) 0.041(12) -0.017(11) 0.006(9) 0.044(11)
C31 0.056(11) 0.15(2) 0.068(15) -0.023(15) 0.012(10) -0.043(15)
C32 0.104(16) 0.055(13) 0.034(12) -0.003(10) 0.012(11) -0.016(12)
C33 0.036(4) 0.046(5) 0.021(4) -0.002(4) -0.007(3) 0.009(4)
C34 0.036(4) 0.046(5) 0.021(4) -0.002(4) -0.007(3) 0.009(4)
C35 0.036(4) 0.046(5) 0.021(4) -0.002(4) -0.007(3) 0.009(4)
C36 0.036(4) 0.046(5) 0.021(4) -0.002(4) -0.007(3) 0.009(4)
C37 0.036(4) 0.046(5) 0.021(4) -0.002(4) -0.007(3) 0.009(4)
C38 0.064(12) 0.049(12) 0.044(12) 0.011(9) -0.005(9) -0.003(10)
C39 0.081(12) 0.055(12) 0.020(9) -0.001(9) -0.011(8) 0.016(11)
C40 0.071(14) 0.067(15) 0.050(13) -0.003(10) 0.002(11) 0.007(11)
C41 0.030(9) 0.073(13) 0.069(13) -0.024(12) 0.021(8) -0.029(10)
C42 0.049(11) 0.062(13) 0.040(11) 0.012(9) 0.007(9) 0.011(9)
C45 0.057(14) 0.063(16) 0.11(2) -0.027(14) 0.009(14) -0.003(12)
C46 0.064(14) 0.061(15) 0.090(18) 0.024(13) 0.001(13) -0.001(12)
C47 0.052(13) 0.046(13) 0.069(15) -0.003(11) 0.000(11) 0.000(10)

loop_
_atom_type_symbol
_atom_type_description
_atom_type_scat_dispersion_real
_atom_type_scat_dispersion_imag
_atom_type_scat_source
C C 0.0033 0.0016 'International Tables Vol C Tables 4.2.6.8 and 6.1.1.4'
H H 0.0000 0.0000 'International Tables Vol C Tables 4.2.6.8 and 6.1.1.4'
N N 0.0061 0.0033 'International Tables Vol C Tables 4.2.6.8 and 6.1.1.4'
Si Si 0.0817 0.0704 'International Tables Vol C Tables 4.2.6.8 and 6.1.1.4'
Lu Lu -0.4720 5.8584 'International Tables Vol C Tables 4.2.6.8 and 6.1.1.4'
Ir Ir -1.4442 7.9887 'International Tables Vol C Tables 4.2.6.8 and 6.1.1.4'

loop_
_geom_angle_atom_site_label_1
_geom_angle_atom_site_label_2
_geom_angle_atom_site_label_3
_geom_angle
_geom_angle_site_symmetry_1
_geom_angle_site_symmetry_3
N2 Ir1 C36 126.9(5) . .
N2 Ir1 C1 93.6(5) . .
C36 Ir1 C1 129.0(5) . .
N2 Ir1 C34 128.8(6) . .
C36 Ir1 C34 62.7(5) . .
C1 Ir1 C34 118.1(6) . .
N2 Ir1 C37 158.7(5) . .
C36 Ir1 C37 37.3(5) . .
C1 Ir1 C37 94.1(5) . .
C34 Ir1 C37 63.2(5) . .
N2 Ir1 C35 115.5(6) . .
C36 Ir1 C35 37.4(5) . .
C1 Ir1 C35 149.7(6) . .
C34 Ir1 C35 36.3(4) . .
C37 Ir1 C35 62.0(6) . .
N2 Ir1 C33 161.7(5) . .
C36 Ir1 C33 63.0(5) . .
C1 Ir1 C33 88.3(6) . .
C34 Ir1 C33 37.4(5) . .
C37 Ir1 C33 38.5(5) . .
C35 Ir1 C33 61.4(6) . .
N2 Ir1 Lu1 43.2(4) . .
C36 Ir1 Lu1 139.0(4) . .
C1 Ir1 Lu1 53.7(4) . .
C34 Ir1 Lu1 158.3(3) . .
C37 Ir1 Lu1 132.6(4) . .
C35 Ir1 Lu1 156.5(4) . .
C33 Ir1 Lu1 142.0(4) . .
N2 Lu1 N1 106.2(5) . .
N2 Lu1 N3 96.8(5) . .
N1 Lu1 N3 77.4(5) . .
N2 Lu1 C1 76.8(5) . .
N1 Lu1 C1 72.7(4) . .
N3 Lu1 C1 146.1(5) . .
N2 Lu1 C25 113.8(4) . .
N1 Lu1 C25 129.5(5) . .
N3 Lu1 C25 124.7(5) . .
C1 Lu1 C25 87.3(4) . .
N2 Lu1 C26 99.7(5) . .
N1 Lu1 C26 154.0(5) . .
N3 Lu1 C26 102.0(6) . .
C1 Lu1 C26 111.9(5) . .
C25 Lu1 C26 31.3(5) . .
N2 Lu1 C24 145.2(4) . .
N1 Lu1 C24 103.3(5) . .
N3 Lu1 C24 107.3(5) . .
C1 Lu1 C24 95.0(5) . .
C25 Lu1 C24 31.5(4) . .
C26 Lu1 C24 51.6(5) . .
N2 Lu1 C23 146.7(5) . .
N1 Lu1 C23 104.8(5) . .
N3 Lu1 C23 78.3(5) . .
C1 Lu1 C23 124.6(5) . .
C25 Lu1 C23 50.7(5) . .
C26 Lu1 C23 50.7(5) . .
C24 Lu1 C23 30.1(4) . .
N2 Lu1 C27 116.1(5) . .
N1 Lu1 C27 131.1(5) . .
N3 Lu1 C27 74.4(5) . .
C1 Lu1 C27 138.5(4) . .
C25 Lu1 C27 51.2(5) . .
C26 Lu1 C27 30.8(5) . .
C24 Lu1 C27 50.9(5) . .
C23 Lu1 C27 30.6(4) . .
N2 Lu1 Si1 90.6(4) . .
N1 Lu1 Si1 34.8(3) . .
N3 Lu1 Si1 110.2(4) . .
C1 Lu1 Si1 38.0(3) . .
C25 Lu1 Si1 114.1(3) . .
C26 Lu1 Si1 144.8(5) . .
C24 Lu1 Si1 103.7(4) . .
C23 Lu1 Si1 122.2(4) . .
C27 Lu1 Si1 152.6(3) . .
N2 Lu1 Ir1 36.2(3) . .
N1 Lu1 Ir1 100.5(4) . .
N3 Lu1 Ir1 131.4(4) . .
C1 Lu1 Ir1 43.1(3) . .
C25 Lu1 Ir1 94.4(3) . .
C26 Lu1 Ir1 99.0(4) . .
C24 Lu1 Ir1 120.0(3) . .
C23 Lu1 Ir1 145.0(3) . .
C27 Lu1 Ir1 128.1(4) . .
Si1 Lu1 Ir1 70.22(11) . .
C4 N1 Si1 123.0(11) . .
C4 N1 Lu1 137.2(11) . .
Si1 N1 Lu1 99.6(5) . .
C15 N2 Ir1 123.5(10) . .
C15 N2 Lu1 134.4(10) . .
Ir1 N2 Lu1 100.5(5) . .
C16 N3 Lu1 174.1(16) . .
N1 Si1 C3 112.5(7) . .
N1 Si1 C1 102.5(6) . .
C3 Si1 C1 109.0(7) . .
N1 Si1 C2 116.1(7) . .
C3 Si1 C2 107.0(7) . .
C1 Si1 C2 109.5(7) . .
N1 Si1 Lu1 45.6(4) . .
C3 Si1 Lu1 128.1(5) . .
C1 Si1 Lu1 57.2(5) . .
C2 Si1 Lu1 124.9(5) . .
Si1 C1 Ir1 123.1(7) . .
Si1 C1 Lu1 84.8(5) . .
Ir1 C1 Lu1 83.2(5) . .
C5 C4 N1 119(2) . .
C5 C4 C6 124.8(19) . .
N1 C4 C6 115.9(16) . .
C7 C6 C11 122(2) . .
C7 C6 C4 122.7(19) . .
C11 C6 C4 115(2) . .
C6 C7 C8 120(2) . .
C9 C8 C7 119(2) . .
C10 C9 C8 123(2) . .
C9 C10 C11 120(2) . .
C6 C11 C10 116(2) . .
C13 C15 C14 110.5(15) . .
C13 C15 N2 112.9(13) . .
C14 C15 N2 109.2(13) . .
C13 C15 C12 110.2(14) . .
C14 C15 C12 106.5(14) . .
N2 C15 C12 107.2(13) . .
N3 C16 C17 170(2) . .
C18 C17 C22 121(2) . .
C18 C17 C16 123(3) . .
C22 C17 C16 116(2) . .
C17 C18 C19 119(3) . .
C18 C19 C20 119(2) . .
C21 C20 C19 119(2) . .
C20 C21 C22 126(3) . .
C21 C22 C17 116(2) . .
C24 C23 C27 110.2(15) . .
C24 C23 C28 124.2(16) . .
C27 C23 C28 125.5(16) . .
C24 C23 Lu1 74.6(10) . .
C27 C23 Lu1 75.3(9) . .
C28 C23 Lu1 119.2(10) . .
C23 C24 C25 107.3(14) . .
C23 C24 C29 128.0(15) . .
C25 C24 C29 124.7(15) . .
C23 C24 Lu1 75.3(10) . .
C25 C24 Lu1 73.6(9) . .
C29 C24 Lu1 117.2(10) . .
C26 C25 C24 107.6(14) . .
C26 C25 C30 124.3(15) . .
C24 C25 C30 127.7(15) . .
C26 C25 Lu1 75.0(8) . .
C24 C25 Lu1 74.9(8) . .
C30 C25 Lu1 122.0(10) . .
C27 C26 C25 107.6(14) . .
C27 C26 C31 128.0(18) . .
C25 C26 C31 124.0(18) . .
C27 C26 Lu1 75.5(8) . .
C25 C26 Lu1 73.7(8) . .
C31 C26 Lu1 122.0(11) . .
C23 C27 C26 107.4(14) . .
C23 C27 C32 125.5(17) . .
C26 C27 C32 126.6(16) . .
C23 C27 Lu1 74.1(9) . .
C26 C27 Lu1 73.7(9) . .
C32 C27 Lu1 124.5(10) . .
C34 C33 C37 104.1(13) . .
C34 C33 C38 127.9(14) . .
C37 C33 C38 128.0(14) . .
C34 C33 Ir1 67.8(8) . .
C37 C33 Ir1 67.7(8) . .
C38 C33 Ir1 127.5(11) . .
C35 C34 C33 110.3(13) . .
C35 C34 C39 126.3(15) . .
C33 C34 C39 122.3(14) . .
C35 C34 Ir1 74.1(8) . .
C33 C34 Ir1 74.8(8) . .
C39 C34 Ir1 127.9(9) . .
C34 C35 C36 107.6(14) . .
C34 C35 C40 125.6(14) . .
C36 C35 C40 125.9(13) . .
C34 C35 Ir1 69.6(8) . .
C36 C35 Ir1 67.4(8) . .
C40 C35 Ir1 136.6(11) . .
C37 C36 C35 109.5(13) . .
C37 C36 C41 123.1(14) . .
C35 C36 C41 126.0(14) . .
C37 C36 Ir1 73.4(9) . .
C35 C36 Ir1 75.2(8) . .
C41 C36 Ir1 128.6(10) . .
C36 C37 C42 130.3(14) . .
C36 C37 C33 107.7(14) . .
C42 C37 C33 121.3(14) . .
C36 C37 Ir1 69.3(9) . .
C42 C37 Ir1 129.5(11) . .
C33 C37 Ir1 73.8(8) . .
C46 C45 C47 123.8(19) . .
C45 C46 C47 118.9(19) . 5_576
C46 C47 C45 117.2(18) 5_576 .

loop_
_geom_bond_atom_site_label_1
_geom_bond_atom_site_label_2
_geom_bond_distance
_geom_bond_site_symmetry_2
Ir1 N2 1.890(12) .
Ir1 C36 2.142(13) .
Ir1 C1 2.163(14) .
Ir1 C34 2.186(13) .
Ir1 C37 2.195(15) .
Ir1 C35 2.243(14) .
Ir1 C33 2.279(15) .
Ir1 Lu1 3.1429(18) .
Lu1 N2 2.190(12) .
Lu1 N1 2.191(11) .
Lu1 N3 2.336(15) .
Lu1 C1 2.552(14) .
Lu1 C25 2.617(14) .
Lu1 C26 2.633(13) .
Lu1 C24 2.634(15) .
Lu1 C23 2.642(17) .
Lu1 C27 2.657(15) .
Lu1 Si1 3.025(5) .
N1 C4 1.401(19) .
N1 Si1 1.752(14) .
N2 C15 1.505(18) .
N3 C16 1.19(2) .
Si1 C3 1.863(15) .
Si1 C1 1.870(13) .
Si1 C2 1.880(14) .
C4 C5 1.32(2) .
C4 C6 1.58(3) .
C6 C7 1.29(3) .
C6 C11 1.40(2) .
C7 C8 1.39(2) .
C8 C9 1.36(2) .
C9 C10 1.28(3) .
C10 C11 1.41(2) .
C12 C15 1.522(19) .
C13 C15 1.488(19) .
C14 C15 1.50(2) .
C16 C17 1.42(3) .
C17 C18 1.34(3) .
C17 C22 1.41(3) .
C18 C19 1.39(2) .
C19 C20 1.41(3) .
C20 C21 1.25(3) .
C21 C22 1.37(2) .
C23 C24 1.37(2) .
C23 C27 1.399(19) .
C23 C28 1.484(19) .
C24 C25 1.424(19) .
C24 C29 1.483(18) .
C25 C26 1.42(2) .
C25 C30 1.52(2) .
C26 C27 1.41(2) .
C26 C31 1.52(2) .
C27 C32 1.49(2) .
C33 C34 1.44(2) .
C33 C37 1.477(19) .
C33 C38 1.487(19) .
C34 C35 1.379(17) .
C34 C39 1.510(17) .
C35 C36 1.411(18) .
C35 C40 1.51(2) .
C36 C37 1.388(19) .
C36 C41 1.519(17) .
C37 C42 1.458(19) .
C45 C46 1.37(2) .
C45 C47 1.39(3) .
C46 C47 1.39(2) 5_576
C47 C46 1.39(2) 5_576
